data_7155027
loop_
_publ_author_name
'Mijangos, Marco V.'
'Miranda, Luis D.'

_publ_section_title
;
 Multicomponent access to indolo[3,3a-c]isoquinolin-3,6-diones: formal
 synthesis of (+-)-plicamine.
;
_journal_issue 15
_journal_name_full 'Organic &amp; biomolecular chemistry'
_journal_page_first 3677
_journal_page_last 3680
_journal_paper_doi 10.1039/c6ob00231e
_journal_volume 14
_journal_year 2016
_chemical_compound_source Synthetic
_chemical_formula_moiety 'C21 H22 N2 O5'
_chemical_formula_sum 'C21 H22 N2 O5'
_chemical_formula_weight 382.41
_chemical_melting_point 423
_chemical_name_common 'Formil isoplicamine'
_chemical_name_systematic 'Formil isoplicamine'
_space_group_IT_number 2
_symmetry_cell_setting triclinic
_symmetry_space_group_name_Hall '-P 1'
_symmetry_space_group_name_H-M 'P -1'
_atom_sites_solution_hydrogens geom
_atom_sites_solution_primary direct
_atom_sites_solution_secondary difmap
_audit_creation_method SHELXL-97
_audit_update_record
;
2015-10-16 deposited with the CCDC.
2016-03-14 downloaded from the CCDC.
;
_cell_angle_alpha 94.7910(10)
_cell_angle_beta 103.0250(10)
_cell_angle_gamma 108.5480(10)
_cell_formula_units_Z 2
_cell_length_a 8.4009(4)
_cell_length_b 10.4848(4)
_cell_length_c 11.8979(5)
_cell_measurement_reflns_used 2884
_cell_measurement_temperature 298(2)
_cell_measurement_theta_max 25.15
_cell_measurement_theta_min 2.50
_cell_volume 954.23(7)
_computing_cell_refinement 'APEX2 V2012 (Bruker, 2012)'
_computing_data_collection 'APEX2 V2012 (Bruker, 2012)'
_computing_data_reduction 'SAINT V8.27B  (Bruker, 2012)'
_computing_molecular_graphics 'SHELXTL  (Sheldrick, 2008)'
_computing_publication_material 'SHELXTL  (Sheldrick, 2008)'
_computing_structure_refinement 'SHELXL-97 (Sheldrick, 2008)'
_computing_structure_solution 'SHELXS-97 (Sheldrick, 2008)'
_diffrn_ambient_temperature 298(2)
_diffrn_detector_area_resol_mean 0.83
_diffrn_measured_fraction_theta_full 0.995
_diffrn_measured_fraction_theta_max 0.995
_diffrn_measurement_device_type 'Bruker APEX2 CCD area detector'
_diffrn_measurement_method 'omega scans'
_diffrn_radiation_monochromator graphite
_diffrn_radiation_source 'fine-focus sealed tube'
_diffrn_radiation_type MoK\a
_diffrn_radiation_wavelength 0.71073
_diffrn_reflns_av_R_equivalents 0.0388
_diffrn_reflns_av_sigmaI/netI 0.0415
_diffrn_reflns_limit_h_max 10
_diffrn_reflns_limit_h_min -10
_diffrn_reflns_limit_k_max 12
_diffrn_reflns_limit_k_min -12
_diffrn_reflns_limit_l_max 14
_diffrn_reflns_limit_l_min -14
_diffrn_reflns_number 8877
_diffrn_reflns_theta_full 25.29
_diffrn_reflns_theta_max 25.29
_diffrn_reflns_theta_min 1.78
_exptl_absorpt_coefficient_mu 0.096
_exptl_absorpt_correction_type none
_exptl_crystal_colour colourless
_exptl_crystal_density_diffrn 1.331
_exptl_crystal_density_method 'not measured'
_exptl_crystal_description Prism
_exptl_crystal_F_000 404
_exptl_crystal_recrystallization_method 'Re-crystallisation from solvent: CHCl3'
_exptl_crystal_size_max 0.34
_exptl_crystal_size_mid 0.27
_exptl_crystal_size_min 0.26
_refine_diff_density_max 0.153
_refine_diff_density_min -0.220
_refine_diff_density_rms 0.044
_refine_ls_extinction_method none
_refine_ls_goodness_of_fit_ref 1.030
_refine_ls_hydrogen_treatment constr
_refine_ls_matrix_type full
_refine_ls_number_parameters 256
_refine_ls_number_reflns 3449
_refine_ls_number_restraints 0
_refine_ls_restrained_S_all 1.030
_refine_ls_R_factor_all 0.0609
_refine_ls_R_factor_gt 0.0406
_refine_ls_shift/su_max 0.000
_refine_ls_shift/su_mean 0.000
_refine_ls_structure_factor_coef Fsqd
_refine_ls_weighting_details 'calc w=1/[\s^2^(Fo^2^)+(0.0538P)^2^+0.0103P] where P=(Fo^2^+2Fc^2^)/3'
_refine_ls_weighting_scheme calc
_refine_ls_wR_factor_gt 0.0955
_refine_ls_wR_factor_ref 0.1061
_reflns_number_gt 2480
_reflns_number_total 3449
_reflns_threshold_expression >2sigma(I)
_cod_data_source_file c6ob00231e2.cif
_cod_data_source_block 087mgl13
_cod_depositor_comments
;
The following automatic conversions were performed:

'_symmetry_cell_setting' value 'Triclinic' changed to 'triclinic'
according to
/usr/data/users/saulius/crontab/automatic-downloads/rss-feeds/RSC/lib/dictionaries/cif_core.dic
dictionary named 'cif_core.dic' version 2.4.2 from 2011-04-26.

Automatic conversion script
Id: cif_fix_values 4268 2015-11-12 08:31:59Z antanas 

 Adding full bibliography for 7155027.cif.
;
_cod_original_sg_symbol_H-M P-1
_cod_database_code 7155027
_solved_by 'Simon Hernandez-Ortega'

loop_
_symmetry_equiv_pos_as_xyz
'x, y, z'
'-x, -y, -z'

loop_
_atom_site_label
_atom_site_type_symbol
_atom_site_fract_x
_atom_site_fract_y
_atom_site_fract_z
_atom_site_U_iso_or_equiv
_atom_site_adp_type
_atom_site_occupancy
_atom_site_symmetry_multiplicity
_atom_site_calc_flag
_atom_site_refinement_flags
O1 O 0.09476(16) 0.09936(11) 0.21569(11) 0.0498(4) Uani 1 1 d .
C2 C -0.0361(3) 0.08081(17) 0.27859(19) 0.0527(5) Uani 1 1 d .
H2A H -0.1474 0.0183 0.2301 0.063 Uiso 1 1 calc R
H2B H -0.0040 0.0434 0.3486 0.063 Uiso 1 1 calc R
O3 O -0.04778(16) 0.21120(11) 0.30895(12) 0.0529(4) Uani 1 1 d .
C4 C 0.1064(2) 0.30344(16) 0.30106(15) 0.0357(4) Uani 1 1 d .
C5 C 0.1699(2) 0.44074(16) 0.33626(15) 0.0359(4) Uani 1 1 d .
H5 H 0.1100 0.4846 0.3728 0.043 Uiso 1 1 calc R
C6 C 0.3299(2) 0.51447(15) 0.31541(14) 0.0303(4) Uani 1 1 d .
C7 C 0.39936(19) 0.66972(14) 0.35497(13) 0.0294(4) Uani 1 1 d .
C8 C 0.5688(2) 0.73679(15) 0.32080(15) 0.0349(4) Uani 1 1 d .
H8 H 0.6359 0.8233 0.3742 0.042 Uiso 1 1 calc R
C9 C 0.5088(2) 0.76684(16) 0.19851(16) 0.0407(4) Uani 1 1 d .
N10 N 0.33749(18) 0.75010(13) 0.17629(12) 0.0361(3) Uani 1 1 d .
C11 C 0.2766(2) 0.73407(14) 0.28271(13) 0.0298(4) Uani 1 1 d .
H11 H 0.1561 0.6706 0.2624 0.036 Uiso 1 1 calc R
C12 C 0.2888(2) 0.87014(16) 0.34680(15) 0.0367(4) Uani 1 1 d .
H12A H 0.3969 0.9388 0.3447 0.044 Uiso 1 1 calc R
H12B H 0.1940 0.8961 0.3046 0.044 Uiso 1 1 calc R
C13 C 0.2823(2) 0.87181(15) 0.47176(15) 0.0362(4) Uani 1 1 d .
C14 C 0.3605(2) 0.78456(16) 0.53597(15) 0.0397(4) Uani 1 1 d .
H14 H 0.3691 0.7889 0.6156 0.048 Uiso 1 1 calc R
C15 C 0.4198(2) 0.69910(16) 0.48412(14) 0.0368(4) Uani 1 1 d .
H15 H 0.4790 0.6536 0.5318 0.044 Uiso 1 1 calc R
C16 C 0.1919(2) 0.23679(15) 0.24533(14) 0.0357(4) Uani 1 1 d .
C17 C 0.3464(2) 0.30506(16) 0.22391(15) 0.0372(4) Uani 1 1 d .
H17 H 0.4023 0.2594 0.1852 0.045 Uiso 1 1 calc R
C18 C 0.4189(2) 0.44722(15) 0.26226(14) 0.0327(4) Uani 1 1 d .
C19 C 0.5961(2) 0.52133(17) 0.24651(18) 0.0462(5) Uani 1 1 d .
H19A H 0.6698 0.4668 0.2643 0.055 Uiso 1 1 calc R
H19B H 0.5850 0.5342 0.1657 0.055 Uiso 1 1 calc R
N20 N 0.67662(17) 0.65350(13) 0.32293(13) 0.0417(4) Uani 1 1 d .
C21 C 0.8453(2) 0.70091(19) 0.38026(17) 0.0471(5) Uani 1 1 d .
H21 H 0.8895 0.7873 0.4258 0.056 Uiso 1 1 calc R
C22 C 0.2342(3) 0.7740(2) 0.06524(16) 0.0562(5) Uani 1 1 d .
C23 C 0.2621(4) 0.6930(3) -0.03767(19) 0.0935(9) Uani 1 1 d .
H23A H 0.3829 0.7266 -0.0369 0.140 Uiso 1 1 calc R
H23B H 0.1928 0.7035 -0.1099 0.140 Uiso 1 1 calc R
H23C H 0.2281 0.5982 -0.0305 0.140 Uiso 1 1 calc R
C24 C 0.2989(4) 0.9268(3) 0.0603(2) 0.0859(8) Uani 1 1 d .
H24A H 0.2732 0.9754 0.1218 0.129 Uiso 1 1 calc R
H24B H 0.2417 0.9424 -0.0140 0.129 Uiso 1 1 calc R
H24C H 0.4225 0.9585 0.0699 0.129 Uiso 1 1 calc R
C25 C 0.0431(3) 0.7259(3) 0.0623(2) 0.0847(8) Uani 1 1 d .
H25A H 0.0055 0.6316 0.0711 0.127 Uiso 1 1 calc R
H25B H -0.0237 0.7360 -0.0111 0.127 Uiso 1 1 calc R
H25C H 0.0262 0.7795 0.1251 0.127 Uiso 1 1 calc R
O26 O 0.60462(18) 0.79929(14) 0.13426(13) 0.0638(4) Uani 1 1 d .
O27 O 0.22885(16) 0.95163(12) 0.51917(11) 0.0509(4) Uani 1 1 d .
O28 O 0.94545(16) 0.63960(14) 0.37743(14) 0.0687(4) Uani 1 1 d .

loop_
_atom_site_aniso_label
_atom_site_aniso_U_11
_atom_site_aniso_U_22
_atom_site_aniso_U_33
_atom_site_aniso_U_23
_atom_site_aniso_U_13
_atom_site_aniso_U_12
O1 0.0527(8) 0.0270(6) 0.0669(9) 0.0048(6) 0.0206(7) 0.0077(5)
C2 0.0556(13) 0.0321(10) 0.0716(14) 0.0129(9) 0.0256(11) 0.0099(9)
O3 0.0455(8) 0.0304(7) 0.0890(10) 0.0181(6) 0.0319(7) 0.0097(6)
C4 0.0313(9) 0.0311(9) 0.0474(10) 0.0142(7) 0.0126(8) 0.0112(7)
C5 0.0352(10) 0.0322(9) 0.0487(11) 0.0126(7) 0.0175(8) 0.0172(7)
C6 0.0286(9) 0.0279(8) 0.0368(9) 0.0081(7) 0.0084(7) 0.0125(7)
C7 0.0262(9) 0.0276(8) 0.0370(9) 0.0052(7) 0.0086(7) 0.0125(7)
C8 0.0262(9) 0.0266(8) 0.0504(11) -0.0004(7) 0.0100(8) 0.0089(7)
C9 0.0406(11) 0.0310(9) 0.0529(11) 0.0063(8) 0.0219(9) 0.0092(8)
N10 0.0379(9) 0.0351(8) 0.0367(8) 0.0091(6) 0.0122(7) 0.0124(6)
C11 0.0266(9) 0.0274(8) 0.0361(9) 0.0078(7) 0.0083(7) 0.0097(7)
C12 0.0382(10) 0.0305(9) 0.0462(10) 0.0089(7) 0.0131(8) 0.0165(7)
C13 0.0306(9) 0.0270(8) 0.0488(11) -0.0002(7) 0.0126(8) 0.0072(7)
C14 0.0439(11) 0.0391(10) 0.0362(10) 0.0047(8) 0.0110(8) 0.0148(8)
C15 0.0373(10) 0.0352(9) 0.0379(10) 0.0054(7) 0.0047(8) 0.0162(8)
C16 0.0386(10) 0.0251(8) 0.0401(10) 0.0050(7) 0.0060(8) 0.0100(7)
C17 0.0394(10) 0.0321(9) 0.0430(10) 0.0022(7) 0.0114(8) 0.0171(8)
C18 0.0297(9) 0.0303(8) 0.0390(9) 0.0045(7) 0.0088(8) 0.0122(7)
C19 0.0363(11) 0.0368(10) 0.0674(13) -0.0023(9) 0.0205(9) 0.0134(8)
N20 0.0248(8) 0.0343(8) 0.0643(10) -0.0033(7) 0.0116(7) 0.0110(6)
C21 0.0283(10) 0.0468(11) 0.0665(13) 0.0043(9) 0.0168(9) 0.0121(8)
C22 0.0690(15) 0.0690(13) 0.0383(11) 0.0180(10) 0.0109(10) 0.0343(11)
C23 0.121(2) 0.120(2) 0.0424(13) -0.0021(13) 0.0092(14) 0.0590(19)
C24 0.125(2) 0.0846(18) 0.0862(18) 0.0552(14) 0.0537(17) 0.0598(16)
C25 0.0623(16) 0.123(2) 0.0617(15) 0.0265(14) -0.0072(12) 0.0363(15)
O26 0.0613(9) 0.0651(9) 0.0780(10) 0.0227(7) 0.0462(8) 0.0178(7)
O27 0.0581(9) 0.0374(7) 0.0665(9) 0.0012(6) 0.0294(7) 0.0220(6)
O28 0.0344(8) 0.0682(10) 0.1077(13) 0.0028(8) 0.0182(8) 0.0268(7)

loop_
_atom_type_symbol
_atom_type_description
_atom_type_scat_dispersion_real
_atom_type_scat_dispersion_imag
_atom_type_scat_source
C C 0.0033 0.0016 'International Tables Vol C Tables 4.2.6.8 and 6.1.1.4'
H H 0.0000 0.0000 'International Tables Vol C Tables 4.2.6.8 and 6.1.1.4'
N N 0.0061 0.0033 'International Tables Vol C Tables 4.2.6.8 and 6.1.1.4'
O O 0.0106 0.0060 'International Tables Vol C Tables 4.2.6.8 and 6.1.1.4'

loop_
_geom_angle_atom_site_label_1
_geom_angle_atom_site_label_2
_geom_angle_atom_site_label_3
_geom_angle
C16 O1 C2 104.41(13)
O3 C2 O1 107.37(13)
C4 O3 C2 104.83(13)
C5 C4 O3 128.10(15)
C5 C4 C16 122.13(15)
O3 C4 C16 109.72(14)
C4 C5 C6 117.54(15)
C18 C6 C5 120.50(14)
C18 C6 C7 122.59(14)
C5 C6 C7 116.91(13)
C15 C7 C6 108.67(12)
C15 C7 C8 112.94(13)
C6 C7 C8 111.04(12)
C15 C7 C11 112.77(13)
C6 C7 C11 110.02(12)
C8 C7 C11 101.26(12)
N20 C8 C9 111.55(14)
N20 C8 C7 114.01(12)
C9 C8 C7 104.43(13)
O26 C9 N10 128.02(18)
O26 C9 C8 123.45(16)
N10 C9 C8 108.53(14)
C9 N10 C11 111.21(13)
C9 N10 C22 123.80(15)
C11 N10 C22 123.84(14)
N10 C11 C12 111.72(12)
N10 C11 C7 102.86(12)
C12 C11 C7 112.54(13)
C13 C12 C11 115.27(13)
O27 C13 C14 122.28(16)
O27 C13 C12 121.14(15)
C14 C13 C12 116.24(14)
C15 C14 C13 121.94(16)
C14 C15 C7 125.46(15)
C17 C16 C4 121.72(14)
C17 C16 O1 128.67(15)
C4 C16 O1 109.60(14)
C16 C17 C18 117.76(15)
C6 C18 C17 120.28(15)
C6 C18 C19 121.91(14)
C17 C18 C19 117.78(14)
N20 C19 C18 110.71(13)
C21 N20 C8 121.96(14)
C21 N20 C19 121.83(14)
C8 N20 C19 115.74(13)
O28 C21 N20 124.85(18)
N10 C22 C25 109.65(16)
N10 C22 C24 108.72(17)
C25 C22 C24 109.93(19)
N10 C22 C23 108.00(16)
C25 C22 C23 110.05(19)
C24 C22 C23 110.44(19)

loop_
_geom_bond_atom_site_label_1
_geom_bond_atom_site_label_2
_geom_bond_distance
O1 C16 1.3797(18)
O1 C2 1.437(2)
C2 O3 1.424(2)
O3 C4 1.3767(19)
C4 C5 1.357(2)
C4 C16 1.378(2)
C5 C6 1.410(2)
C6 C18 1.389(2)
C6 C7 1.535(2)
C7 C15 1.501(2)
C7 C8 1.535(2)
C7 C11 1.549(2)
C8 N20 1.4424(19)
C8 C9 1.522(2)
C9 O26 1.2227(19)
C9 N10 1.353(2)
N10 C11 1.4720(19)
N10 C22 1.496(2)
C11 C12 1.522(2)
C12 C13 1.499(2)
C13 O27 1.2224(18)
C13 C14 1.458(2)
C14 C15 1.327(2)
C16 C17 1.361(2)
C17 C18 1.409(2)
C18 C19 1.507(2)
C19 N20 1.456(2)
N20 C21 1.334(2)
C21 O28 1.215(2)
C22 C25 1.513(3)
C22 C24 1.530(3)
C22 C23 1.536(3)
